data_9017528
loop_
_publ_author_name
'El-Boragy M'
'Szepan, R.'
'Schubert, K.'

_publ_section_title
;
 Kristallstruktur von Cu3Al2+ (h) und CuAl (r)
;
_journal_name_full 'Journal of the Less-Common Metals'
_journal_page_first 133
_journal_page_last 140
_journal_volume 29
_journal_year 1972
_chemical_compound_source Synthetic
_chemical_formula_sum 'Al5 Cu5'
_chemical_name_mineral Cupalite
_space_group_IT_number 12
_space_group_name_Hall '-I 2y'
_space_group_name_H-M_alt 'I 1 2/m 1'
_symmetry_space_group_name_H-M 'I 1 2/m 1'
_cell_angle_alpha 90
_cell_angle_beta 89.996
_cell_angle_gamma 90
_cell_length_a 9.889
_cell_length_b 4.105
_cell_length_c 6.913
_cell_formula_units_Z 2
_cell_volume 280.629
_database_code_amcsd 0020057
_exptl_crystal_density_diffrn 5.357
_cod_data_source_file inputs/fixed/downloads/17/17630.cif
_cod_data_source_block 17630
_cod_original_formula_sum 'Cu5 Al5'
_cod_database_code 9017528

loop_
_space_group_symop_operation_xyz
x,y,z
1/2+x,1/2+y,1/2+z
x,-y,z
1/2+x,1/2-y,1/2+z
-x,y,-z
1/2-x,1/2+y,1/2-z
-x,-y,-z
1/2-x,1/2-y,1/2-z

loop_
_atom_site_label
_atom_site_fract_x
_atom_site_fract_y
_atom_site_fract_z
Cu1 0.00000 0.00000 0.00000
Cu2 0.25600 0.00000 0.01600
Cu3 0.10900 0.00000 0.33700
Al1 0.00000 0.50000 0.50000
Al2 0.15500 0.00000 0.69800
Al3 0.38200 0.00000 0.39500

loop_
_cod_related_entry_id
_cod_related_entry_database
_cod_related_entry_code
1 AMCSD 0020057
